data_7105023
loop_
_publ_author_name
'Yen, Swee Kuan'
'Young, David J'
'Huynh, Han Vinh'
'Koh, Lip Lin'
'Hor, T S Andy'

_publ_section_title
;
 Unexpected coordination difference in geometric-isomerism between N,S-
 and N,N-heterocyclic carbenes in cyclometallated platinum(ii).
;
_journal_issue 44
_journal_name_full 'Chemical communications (Cambridge, England)'
_journal_page_first 6831
_journal_page_last 6833
_journal_paper_doi 10.1039/b914036k
_journal_year 2009
_chemical_formula_sum 'C25 H19 Br N2 Pt S'
_chemical_formula_weight 654.48
_chemical_name_systematic
;
?
;
_space_group_IT_number 14
_symmetry_cell_setting monoclinic
_symmetry_space_group_name_Hall '-P 2ybc'
_symmetry_space_group_name_H-M 'P 1 21/c 1'
_atom_sites_solution_hydrogens geom
_atom_sites_solution_primary direct
_atom_sites_solution_secondary difmap
_audit_creation_method SHELXL-97
_cell_angle_alpha 90.00
_cell_angle_beta 99.632(2)
_cell_angle_gamma 90.00
_cell_formula_units_Z 4
_cell_length_a 16.3286(15)
_cell_length_b 8.8431(8)
_cell_length_c 15.6141(14)
_cell_measurement_reflns_used 4645
_cell_measurement_temperature 295(2)
_cell_measurement_theta_max 25.53
_cell_measurement_theta_min 2.53
_cell_volume 2222.8(3)
_computing_cell_refinement 'Bruker SMART'
_computing_data_collection 'Bruker SMART'
_computing_data_reduction 'Bruker SAINT'
_computing_molecular_graphics 'Bruker SHELXTL'
_computing_publication_material 'Bruker SHELXTL'
_computing_structure_refinement 'SHELXL-97 (Sheldrick, 1997)'
_computing_structure_solution 'SHELXS-97 (Sheldrick, 1990)'
_diffrn_ambient_temperature 295(2)
_diffrn_measured_fraction_theta_full 0.998
_diffrn_measured_fraction_theta_max 0.998
_diffrn_measurement_device_type 'CCD area detector'
_diffrn_measurement_method 'phi and omega scans'
_diffrn_radiation_monochromator graphite
_diffrn_radiation_source 'fine-focus sealed tube'
_diffrn_radiation_type MoK\a
_diffrn_radiation_wavelength 0.71073
_diffrn_reflns_av_R_equivalents 0.0365
_diffrn_reflns_av_sigmaI/netI 0.0443
_diffrn_reflns_limit_h_max 20
_diffrn_reflns_limit_h_min -21
_diffrn_reflns_limit_k_max 11
_diffrn_reflns_limit_k_min -10
_diffrn_reflns_limit_l_max 19
_diffrn_reflns_limit_l_min -20
_diffrn_reflns_number 15309
_diffrn_reflns_theta_full 27.50
_diffrn_reflns_theta_max 27.50
_diffrn_reflns_theta_min 2.53
_exptl_absorpt_coefficient_mu 8.218
_exptl_absorpt_correction_T_max 0.7346
_exptl_absorpt_correction_T_min 0.1376
_exptl_absorpt_correction_type multi-scan
_exptl_absorpt_process_details 'Sadabs, (Sheldrick 2001)'
_exptl_crystal_colour YELLOW
_exptl_crystal_density_diffrn 1.956
_exptl_crystal_density_meas ?
_exptl_crystal_density_method .
_exptl_crystal_description PLATE
_exptl_crystal_F_000 1248
_exptl_crystal_size_max 0.40
_exptl_crystal_size_mid 0.08
_exptl_crystal_size_min 0.04
_refine_diff_density_max 1.387
_refine_diff_density_min -0.585
_refine_diff_density_rms 0.111
_refine_ls_extinction_method none
_refine_ls_goodness_of_fit_ref 1.000
_refine_ls_hydrogen_treatment constr
_refine_ls_matrix_type full
_refine_ls_number_parameters 271
_refine_ls_number_reflns 5101
_refine_ls_number_restraints 0
_refine_ls_restrained_S_all 1.000
_refine_ls_R_factor_all 0.0372
_refine_ls_R_factor_gt 0.0296
_refine_ls_shift/su_max 0.001
_refine_ls_shift/su_mean 0.000
_refine_ls_structure_factor_coef Fsqd
_refine_ls_weighting_details 'calc w=1/[\s^2^(Fo^2^)+(0.0275P)^2^+0.0000P] where P=(Fo^2^+2Fc^2^)/3'
_refine_ls_weighting_scheme calc
_refine_ls_wR_factor_gt 0.0643
_refine_ls_wR_factor_ref 0.0670
_reflns_number_gt 4350
_reflns_number_total 5101
_reflns_threshold_expression >2sigma(I)
_cod_data_source_file b914036k.txt
_cod_data_source_block 9039a
_cod_depositor_comments
;
The following automatic conversions were performed:
'_symmetry_cell_setting' value 'Monoclinic' changed to 'monoclinic'
according to '/home/saulius/struct/CIF-dictionaries/cif_core.dic'
dictionary named 'cif_core.dic' version 2.4.1 from
2010-06-29.

'_exptl_absorpt_correction_type' value 'Multi-scan' changed
to 'multi-scan' according to
'/home/saulius/struct/CIF-dictionaries/cif_core.dic' dictionary named
'cif_core.dic' version 2.4.1 from 2010-06-29.

Automatic conversion script
Id: cif_fix_enum 1527 2010-12-29 10:47:43Z saulius 
;
_cod_original_sg_symbol_H-M P2(1)/c
_cod_database_code 7105023

loop_
_symmetry_equiv_pos_as_xyz
'x, y, z'
'-x, y+1/2, -z+1/2'
'-x, -y, -z'
'x, -y-1/2, z-1/2'

loop_
_atom_site_label
_atom_site_type_symbol
_atom_site_fract_x
_atom_site_fract_y
_atom_site_fract_z
_atom_site_U_iso_or_equiv
_atom_site_adp_type
_atom_site_occupancy
_atom_site_symmetry_multiplicity
_atom_site_calc_flag
_atom_site_refinement_flags
_atom_site_disorder_assembly
_atom_site_disorder_group
Pt1 Pt 0.176241(10) 0.267420(16) 0.101016(9) 0.03690(6) Uani 1 1 d . . .
Br1 Br 0.24875(3) 0.08075(5) 0.01728(3) 0.05495(13) Uani 1 1 d . . .
S1 S 0.36089(8) 0.40001(14) 0.14741(8) 0.0577(3) Uani 1 1 d . . .
N1 N 0.3009(2) 0.2627(3) 0.2634(2) 0.0399(8) Uani 1 1 d . . .
N2 N 0.0601(2) 0.2429(3) 0.0249(2) 0.0394(8) Uani 1 1 d . . .
C1 C 0.2800(3) 0.3018(4) 0.1792(3) 0.0407(9) Uani 1 1 d . . .
C2 C 0.3798(3) 0.3090(5) 0.3050(3) 0.0458(10) Uani 1 1 d . . .
C3 C 0.4151(3) 0.2847(5) 0.3909(3) 0.0601(12) Uani 1 1 d . . .
H3 H 0.3874 0.2294 0.4280 0.072 Uiso 1 1 calc R . .
C4 C 0.4924(4) 0.3452(8) 0.4194(4) 0.0810(16) Uani 1 1 d . . .
H4 H 0.5169 0.3318 0.4772 0.097 Uiso 1 1 calc R . .
C5 C 0.5349(4) 0.4254(8) 0.3647(5) 0.094(2) Uani 1 1 d . . .
H5 H 0.5874 0.4638 0.3856 0.113 Uiso 1 1 calc R . .
C6 C 0.4999(3) 0.4480(7) 0.2805(4) 0.0807(16) Uani 1 1 d . . .
H6 H 0.5283 0.5022 0.2437 0.097 Uiso 1 1 calc R . .
C7 C 0.4216(3) 0.3899(5) 0.2497(3) 0.0550(11) Uani 1 1 d . . .
C8 C 0.2440(3) 0.1784(5) 0.3105(3) 0.0448(9) Uani 1 1 d . . .
H8A H 0.1891 0.1756 0.2753 0.054 Uiso 1 1 calc R . .
H8B H 0.2396 0.2313 0.3640 0.054 Uiso 1 1 calc R . .
C1A C 0.2732(3) 0.0180(5) 0.3319(3) 0.0442(9) Uani 1 1 d . . .
C2A C 0.2788(3) -0.0352(5) 0.4156(3) 0.0590(12) Uani 1 1 d . . .
H2A H 0.2664 0.0282 0.4592 0.071 Uiso 1 1 calc R . .
C3A C 0.3029(4) -0.1833(6) 0.4348(4) 0.0722(15) Uani 1 1 d . . .
H3A H 0.3057 -0.2191 0.4913 0.087 Uiso 1 1 calc R . .
C4A C 0.3225(4) -0.2774(6) 0.3720(4) 0.0722(16) Uani 1 1 d . . .
H4A H 0.3397 -0.3760 0.3856 0.087 Uiso 1 1 calc R . .
C5A C 0.3166(5) -0.2244(6) 0.2879(5) 0.0794(18) Uani 1 1 d . . .
H5A H 0.3294 -0.2879 0.2446 0.095 Uiso 1 1 calc R . .
C6A C 0.2917(3) -0.0769(5) 0.2680(3) 0.0607(13) Uani 1 1 d . . .
H6A H 0.2873 -0.0421 0.2112 0.073 Uiso 1 1 calc R . .
C11 C 0.0400(3) 0.1548(5) -0.0454(3) 0.0526(11) Uani 1 1 d . . .
H11 H 0.0819 0.0998 -0.0647 0.063 Uiso 1 1 calc R . .
C12 C -0.0395(3) 0.1419(5) -0.0903(3) 0.0637(13) Uani 1 1 d . . .
H12 H -0.0509 0.0799 -0.1390 0.076 Uiso 1 1 calc R . .
C13 C -0.1015(3) 0.2215(5) -0.0622(4) 0.0627(13) Uani 1 1 d . . .
H13 H -0.1560 0.2138 -0.0909 0.075 Uiso 1 1 calc R . .
C14 C -0.0819(3) 0.3137(5) 0.0095(3) 0.0534(11) Uani 1 1 d . . .
H14 H -0.1236 0.3691 0.0290 0.064 Uiso 1 1 calc R . .
C15 C -0.0013(3) 0.3246(5) 0.0528(3) 0.0427(9) Uani 1 1 d . . .
C16 C 0.0272(3) 0.4184(4) 0.1285(2) 0.0406(9) Uani 1 1 d . . .
C17 C -0.0258(3) 0.5128(5) 0.1660(3) 0.0530(11) Uani 1 1 d . . .
H17 H -0.0821 0.5158 0.1429 0.064 Uiso 1 1 calc R . .
C18 C 0.0047(3) 0.6008(5) 0.2361(3) 0.0609(13) Uani 1 1 d . . .
H18 H -0.0309 0.6633 0.2607 0.073 Uiso 1 1 calc R . .
C19 C 0.0877(3) 0.5966(5) 0.2701(3) 0.0598(12) Uani 1 1 d . . .
H19 H 0.1082 0.6574 0.3174 0.072 Uiso 1 1 calc R . .
C20 C 0.1416(3) 0.5027(4) 0.2348(3) 0.0488(10) Uani 1 1 d . . .
H20 H 0.1977 0.5009 0.2589 0.059 Uiso 1 1 calc R . .
C21 C 0.1124(2) 0.4114(4) 0.1635(2) 0.0379(8) Uani 1 1 d . . .

loop_
_atom_site_aniso_label
_atom_site_aniso_U_11
_atom_site_aniso_U_22
_atom_site_aniso_U_33
_atom_site_aniso_U_23
_atom_site_aniso_U_13
_atom_site_aniso_U_12
Pt1 0.03624(10) 0.03599(9) 0.03780(10) 0.00170(6) 0.00428(7) -0.00008(6)
Br1 0.0557(3) 0.0561(3) 0.0551(3) -0.0063(2) 0.0151(2) 0.0071(2)
S1 0.0465(7) 0.0657(7) 0.0610(7) 0.0080(6) 0.0091(6) -0.0130(5)
N1 0.0329(19) 0.0405(17) 0.0448(19) -0.0006(14) 0.0021(15) 0.0017(13)
N2 0.041(2) 0.0372(17) 0.0383(18) 0.0035(13) 0.0006(15) -0.0030(14)
C1 0.037(2) 0.0359(19) 0.049(2) -0.0013(17) 0.0072(18) 0.0010(16)
C2 0.032(2) 0.046(2) 0.057(3) -0.010(2) 0.0007(19) 0.0050(18)
C3 0.045(3) 0.070(3) 0.061(3) -0.009(2) -0.003(2) 0.005(2)
C4 0.055(4) 0.109(5) 0.072(4) -0.010(4) -0.013(3) 0.001(3)
C5 0.051(4) 0.121(5) 0.101(5) -0.025(4) -0.010(3) -0.019(3)
C6 0.050(3) 0.093(4) 0.099(4) -0.008(4) 0.011(3) -0.023(3)
C7 0.039(3) 0.056(3) 0.070(3) -0.005(2) 0.008(2) -0.006(2)
C8 0.038(2) 0.051(2) 0.046(2) 0.0026(19) 0.0067(18) 0.0015(19)
C1A 0.032(2) 0.049(2) 0.050(2) 0.0049(19) 0.0038(18) -0.0064(17)
C2A 0.056(3) 0.063(3) 0.055(3) 0.013(2) 0.000(2) 0.004(2)
C3A 0.070(4) 0.073(4) 0.072(4) 0.029(3) 0.005(3) -0.003(3)
C4A 0.073(4) 0.051(3) 0.090(4) 0.014(3) 0.006(3) -0.002(2)
C5A 0.100(5) 0.052(3) 0.090(5) -0.010(3) 0.028(4) -0.003(3)
C6A 0.077(4) 0.049(3) 0.057(3) -0.002(2) 0.015(3) -0.010(2)
C11 0.063(3) 0.047(2) 0.045(2) -0.003(2) 0.002(2) -0.003(2)
C12 0.075(4) 0.058(3) 0.050(3) -0.002(2) -0.012(3) -0.015(3)
C13 0.047(3) 0.070(3) 0.066(3) 0.015(3) -0.007(3) -0.015(2)
C14 0.044(3) 0.060(3) 0.054(3) 0.014(2) 0.000(2) -0.003(2)
C15 0.042(2) 0.041(2) 0.046(2) 0.0161(18) 0.0080(19) -0.0005(18)
C16 0.043(2) 0.0369(19) 0.042(2) 0.0083(17) 0.0087(18) 0.0009(17)
C17 0.047(3) 0.053(2) 0.060(3) 0.004(2) 0.011(2) 0.008(2)
C18 0.062(3) 0.059(3) 0.065(3) -0.011(2) 0.022(3) 0.013(2)
C19 0.072(4) 0.052(3) 0.054(3) -0.009(2) 0.008(3) 0.009(2)
C20 0.051(3) 0.044(2) 0.049(2) -0.0030(19) 0.001(2) 0.0073(19)
C21 0.038(2) 0.0323(18) 0.044(2) 0.0060(16) 0.0063(18) 0.0016(16)

loop_
_atom_type_symbol
_atom_type_description
_atom_type_scat_dispersion_real
_atom_type_scat_dispersion_imag
_atom_type_scat_source
C C 0.0033 0.0016 'International Tables Vol C Tables 4.2.6.8 and 6.1.1.4'
H H 0.0000 0.0000 'International Tables Vol C Tables 4.2.6.8 and 6.1.1.4'
N N 0.0061 0.0033 'International Tables Vol C Tables 4.2.6.8 and 6.1.1.4'
S S 0.1246 0.1234 'International Tables Vol C Tables 4.2.6.8 and 6.1.1.4'
Br Br -0.2901 2.4595 'International Tables Vol C Tables 4.2.6.8 and 6.1.1.4'
Pt Pt -1.7033 8.3905 'International Tables Vol C Tables 4.2.6.8 and 6.1.1.4'

loop_
_geom_angle_atom_site_label_1
_geom_angle_atom_site_label_2
_geom_angle_atom_site_label_3
_geom_angle
_geom_angle_site_symmetry_1
_geom_angle_site_symmetry_3
_geom_angle_publ_flag
C1 Pt1 C21 93.71(16) . . ?
C1 Pt1 N2 174.76(14) . . ?
C21 Pt1 N2 81.08(15) . . ?
C1 Pt1 Br1 89.58(11) . . ?
C21 Pt1 Br1 176.65(11) . . ?
N2 Pt1 Br1 95.62(9) . . ?
C1 S1 C7 93.2(2) . . ?
C1 N1 C2 116.1(3) . . ?
C1 N1 C8 122.5(4) . . ?
C2 N1 C8 121.4(4) . . ?
C11 N2 C15 118.4(4) . . ?
C11 N2 Pt1 127.2(3) . . ?
C15 N2 Pt1 114.3(3) . . ?
N1 C1 S1 109.2(3) . . ?
N1 C1 Pt1 128.8(3) . . ?
S1 C1 Pt1 121.9(2) . . ?
C3 C2 C7 121.0(4) . . ?
C3 C2 N1 127.1(4) . . ?
C7 C2 N1 111.9(4) . . ?
C4 C3 C2 117.6(5) . . ?
C4 C3 H3 121.2 . . ?
C2 C3 H3 121.2 . . ?
C3 C4 C5 121.8(6) . . ?
C3 C4 H4 119.1 . . ?
C5 C4 H4 119.1 . . ?
C6 C5 C4 120.1(5) . . ?
C6 C5 H5 119.9 . . ?
C4 C5 H5 119.9 . . ?
C5 C6 C7 119.6(6) . . ?
C5 C6 H6 120.2 . . ?
C7 C6 H6 120.2 . . ?
C2 C7 C6 119.8(5) . . ?
C2 C7 S1 109.6(3) . . ?
C6 C7 S1 130.6(4) . . ?
N1 C8 C1A 112.3(3) . . ?
N1 C8 H8A 109.1 . . ?
C1A C8 H8A 109.1 . . ?
N1 C8 H8B 109.1 . . ?
C1A C8 H8B 109.1 . . ?
H8A C8 H8B 107.9 . . ?
C6A C1A C2A 119.5(4) . . ?
C6A C1A C8 120.7(4) . . ?
C2A C1A C8 119.8(4) . . ?
C1A C2A C3A 119.9(5) . . ?
C1A C2A H2A 120.0 . . ?
C3A C2A H2A 120.0 . . ?
C4A C3A C2A 120.8(5) . . ?
C4A C3A H3A 119.6 . . ?
C2A C3A H3A 119.6 . . ?
C3A C4A C5A 119.3(5) . . ?
C3A C4A H4A 120.4 . . ?
C5A C4A H4A 120.4 . . ?
C4A C5A C6A 120.3(5) . . ?
C4A C5A H5A 119.9 . . ?
C6A C5A H5A 119.9 . . ?
C1A C6A C5A 120.2(5) . . ?
C1A C6A H6A 119.9 . . ?
C5A C6A H6A 119.9 . . ?
N2 C11 C12 123.2(4) . . ?
N2 C11 H11 118.4 . . ?
C12 C11 H11 118.4 . . ?
C13 C12 C11 118.8(5) . . ?
C13 C12 H12 120.6 . . ?
C11 C12 H12 120.6 . . ?
C12 C13 C14 118.9(5) . . ?
C12 C13 H13 120.5 . . ?
C14 C13 H13 120.5 . . ?
C13 C14 C15 120.8(5) . . ?
C13 C14 H14 119.6 . . ?
C15 C14 H14 119.6 . . ?
N2 C15 C14 119.9(4) . . ?
N2 C15 C16 114.1(4) . . ?
C14 C15 C16 126.0(4) . . ?
C17 C16 C21 120.2(4) . . ?
C17 C16 C15 122.9(4) . . ?
C21 C16 C15 116.8(3) . . ?
C18 C17 C16 120.5(4) . . ?
C18 C17 H17 119.8 . . ?
C16 C17 H17 119.8 . . ?
C17 C18 C19 119.8(4) . . ?
C17 C18 H18 120.1 . . ?
C19 C18 H18 120.1 . . ?
C18 C19 C20 120.9(5) . . ?
C18 C19 H19 119.6 . . ?
C20 C19 H19 119.6 . . ?
C19 C20 C21 120.6(4) . . ?
C19 C20 H20 119.7 . . ?
C21 C20 H20 119.7 . . ?
C20 C21 C16 118.0(3) . . ?
C20 C21 Pt1 128.5(3) . . ?
C16 C21 Pt1 113.6(3) . . ?

loop_
_geom_bond_atom_site_label_1
_geom_bond_atom_site_label_2
_geom_bond_distance
_geom_bond_site_symmetry_2
_geom_bond_publ_flag
Pt1 C1 1.939(4) . ?
Pt1 C21 2.000(4) . ?
Pt1 N2 2.074(4) . ?
Pt1 Br1 2.5208(5) . ?
S1 C1 1.722(4) . ?
S1 C7 1.736(5) . ?
N1 C1 1.346(5) . ?
N1 C2 1.403(5) . ?
N1 C8 1.480(5) . ?
N2 C11 1.342(5) . ?
N2 C15 1.365(5) . ?
C2 C3 1.385(7) . ?
C2 C7 1.385(6) . ?
C3 C4 1.376(7) . ?
C3 H3 0.9300 . ?
C4 C5 1.382(8) . ?
C4 H4 0.9300 . ?
C5 C6 1.358(8) . ?
C5 H5 0.9300 . ?
C6 C7 1.387(7) . ?
C6 H6 0.9300 . ?
C8 C1A 1.516(6) . ?
C8 H8A 0.9700 . ?
C8 H8B 0.9700 . ?
C1A C6A 1.375(6) . ?
C1A C2A 1.378(6) . ?
C2A C3A 1.386(7) . ?
C2A H2A 0.9300 . ?
C3A C4A 1.365(9) . ?
C3A H3A 0.9300 . ?
C4A C5A 1.381(9) . ?
C4A H4A 0.9300 . ?
C5A C6A 1.386(7) . ?
C5A H5A 0.9300 . ?
C6A H6A 0.9300 . ?
C11 C12 1.373(6) . ?
C11 H11 0.9300 . ?
C12 C13 1.364(7) . ?
C12 H12 0.9300 . ?
C13 C14 1.378(7) . ?
C13 H13 0.9300 . ?
C14 C15 1.379(6) . ?
C14 H14 0.9300 . ?
C15 C16 1.456(6) . ?
C16 C17 1.399(5) . ?
C16 C21 1.408(5) . ?
C17 C18 1.367(6) . ?
C17 H17 0.9300 . ?
C18 C19 1.372(7) . ?
C18 H18 0.9300 . ?
C19 C20 1.389(6) . ?
C19 H19 0.9300 . ?
C20 C21 1.393(5) . ?
C20 H20 0.9300 . ?
